data_4126433
loop_
_publ_author_name
'Hartline, Douglas R.'
'Zeller, Matthias'
'Uyeda, Christopher'

_publ_section_title
;
 Catalytic Carbonylative Rearrangement of Norbornadiene via Dinuclear
 Carbon-Carbon Oxidative Addition.
;
_journal_name_full 'Journal of the American Chemical Society'
_journal_paper_doi 10.1021/jacs.7b08691
_journal_year 2017
_chemical_formula_moiety 'C42 H52 N4 Ni2, 0.496(C5 H12)'
_chemical_formula_sum 'C44.48 H57.96 N4 Ni2'
_chemical_formula_weight 766.06
_space_group_crystal_system trigonal
_space_group_IT_number 148
_space_group_name_Hall '-R 3'
_space_group_name_H-M_alt 'R -3 :H'
_symmetry_space_group_name_Hall '-R 3'
_symmetry_space_group_name_H-M 'R -3 :H'
_atom_sites_solution_hydrogens mixed
_atom_sites_solution_primary direct
_atom_sites_solution_secondary difmap
_audit_creation_method SHELXL-2017/1
_cell_angle_alpha 90
_cell_angle_beta 90
_cell_angle_gamma 120
_cell_formula_units_Z 18
_cell_length_a 37.4644(7)
_cell_length_b 37.4644(7)
_cell_length_c 14.7323(3)
_cell_measurement_reflns_used 98874
_cell_measurement_temperature 150(2)
_cell_measurement_theta_max 72.144
_cell_measurement_theta_min 6.251
_cell_volume 17907.7(6)
_computing_cell_refinement 'HKL3000 (Otwinowski & Minor, 1997)'
_computing_data_collection 'CrystalClear-SM Expert 2.1 b32 (Rigaku, 2014)'
_computing_data_reduction 'HKL3000 (Otwinowski & Minor, 1997)'
_computing_structure_refinement
;  
SHELXL-2014/7 (Sheldrick, 2014), 
SHELXLE Rev794 (H\"ubschle et al., 2011)
;
_computing_structure_solution 'SHELXS-97 (Sheldrick, 2008)'
_diffrn_ambient_temperature 150(2)
_diffrn_measured_fraction_theta_full 0.997
_diffrn_measured_fraction_theta_max 0.991
_diffrn_measurement_device_type 'Rigaku Rapid II curved image plate diffractometer'
_diffrn_measurement_method 'omega scans'
_diffrn_radiation_monochromator 'laterally graded multilayer (Goebel) mirror'
_diffrn_radiation_type CuK\a
_diffrn_radiation_wavelength 1.54178
_diffrn_reflns_av_R_equivalents 0.0487
_diffrn_reflns_av_unetI/netI 0.0219
_diffrn_reflns_Laue_measured_fraction_full 0.997
_diffrn_reflns_Laue_measured_fraction_max 0.991
_diffrn_reflns_limit_h_max 42
_diffrn_reflns_limit_h_min -43
_diffrn_reflns_limit_k_max 46
_diffrn_reflns_limit_k_min -46
_diffrn_reflns_limit_l_max 17
_diffrn_reflns_limit_l_min -18
_diffrn_reflns_number 98874
_diffrn_reflns_point_group_measured_fraction_full 0.997
_diffrn_reflns_point_group_measured_fraction_max 0.991
_diffrn_reflns_theta_full 67.679
_diffrn_reflns_theta_max 72.144
_diffrn_reflns_theta_min 6.251
_diffrn_source 'microfocus X-ray tube'
_exptl_absorpt_coefficient_mu 1.432
_exptl_absorpt_correction_T_max 0.858
_exptl_absorpt_correction_T_min 0.457
_exptl_absorpt_correction_type multi-scan
_exptl_absorpt_process_details 'SCALEPACK (Otwinowski & Minor, 1997)'
_exptl_crystal_colour black
_exptl_crystal_density_diffrn 1.279
_exptl_crystal_description rod
_exptl_crystal_F_000 7361
_exptl_crystal_size_max 0.320
_exptl_crystal_size_mid 0.190
_exptl_crystal_size_min 0.110
_refine_diff_density_max 0.838
_refine_diff_density_min -0.408
_refine_diff_density_rms 0.057
_refine_ls_extinction_coef 0.000097(12)
_refine_ls_extinction_expression Fc^*^=kFc[1+0.001xFc^2^\l^3^/sin(2\q)]^-1/4^
_refine_ls_extinction_method 'SHELXL-2017/1 (Sheldrick 2017)'
_refine_ls_goodness_of_fit_ref 1.046
_refine_ls_hydrogen_treatment mixed
_refine_ls_matrix_type full
_refine_ls_number_parameters 721
_refine_ls_number_reflns 7782
_refine_ls_number_restraints 649
_refine_ls_restrained_S_all 1.031
_refine_ls_R_factor_all 0.0538
_refine_ls_R_factor_gt 0.0445
_refine_ls_shift/su_max 0.002
_refine_ls_shift/su_mean 0.000
_refine_ls_structure_factor_coef Fsqd
_refine_ls_weighting_details 'w=1/[\s^2^(Fo^2^)+(0.0578P)^2^+49.3689P] where P=(Fo^2^+2Fc^2^)/3'
_refine_ls_weighting_scheme calc
_refine_ls_wR_factor_gt 0.1132
_refine_ls_wR_factor_ref 0.1196
_reflns_Friedel_coverage 0.000
_reflns_number_gt 6546
_reflns_number_total 7782
_reflns_threshold_expression 'I > 2\s(I)'
_cod_data_source_file ja7b08691_si_001.cif
_cod_data_source_block 2
_cod_original_cell_volume 17907.7(8)
_cod_database_code 4126433
_shelx_shelxl_version_number 2017/1
_shelx_space_group_comment
;
The symmetry employed for this shelxl refinement is uniquely defined
by the following loop, which should always be used as a source of
symmetry information in preference to the above space-group names.
They are only intended as comments.
;
_shelx_estimated_absorpt_t_min 0.657
_shelx_estimated_absorpt_t_max 0.858

loop_
_space_group_symop_operation_xyz
'x, y, z'
'-y, x-y, z'
'-x+y, -x, z'
'x+2/3, y+1/3, z+1/3'
'-y+2/3, x-y+1/3, z+1/3'
'-x+y+2/3, -x+1/3, z+1/3'
'x+1/3, y+2/3, z+2/3'
'-y+1/3, x-y+2/3, z+2/3'
'-x+y+1/3, -x+2/3, z+2/3'
'-x, -y, -z'
'y, -x+y, -z'
'x-y, x, -z'
'-x+2/3, -y+1/3, -z+1/3'
'y+2/3, -x+y+1/3, -z+1/3'
'x-y+2/3, x+1/3, -z+1/3'
'-x+1/3, -y+2/3, -z+2/3'
'y+1/3, -x+y+2/3, -z+2/3'
'x-y+1/3, x+2/3, -z+2/3'

loop_
_atom_site_label
_atom_site_type_symbol
_atom_site_fract_x
_atom_site_fract_y
_atom_site_fract_z
_atom_site_U_iso_or_equiv
_atom_site_adp_type
_atom_site_occupancy
_atom_site_site_symmetry_order
_atom_site_calc_flag
_atom_site_refinement_flags_posn
_atom_site_refinement_flags_adp
_atom_site_refinement_flags_occupancy
_atom_site_disorder_assembly
_atom_site_disorder_group
C1 C 0.38585(7) -0.14750(7) 0.52829(15) 0.0294(5) Uani 1 1 d . . . . .
H1A H 0.363023 -0.165534 0.568475 0.044 Uiso 0.53(3) 1 calc R U P . .
H1B H 0.397115 -0.163382 0.499713 0.044 Uiso 0.53(3) 1 calc R U P . .
H1C H 0.375791 -0.136216 0.481251 0.044 Uiso 0.53(3) 1 calc R U P . .
H1D H 0.394263 -0.144555 0.464484 0.044 Uiso 0.47(3) 1 calc R U P . .
H1E H 0.360171 -0.146706 0.533246 0.044 Uiso 0.47(3) 1 calc R U P . .
H1F H 0.381495 -0.173872 0.551708 0.044 Uiso 0.47(3) 1 calc R U P . .
C2 C 0.41889(6) -0.11293(7) 0.58245(14) 0.0240(4) Uani 1 1 d . . . . .
C3 C 0.45662(6) -0.08287(6) 0.54117(14) 0.0235(4) Uani 1 1 d . . . . .
C4 C 0.46728(6) -0.08145(7) 0.45077(14) 0.0246(4) Uani 1 1 d . . . . .
H4 H 0.447780 -0.100660 0.409116 0.030 Uiso 1 1 calc R U . . .
C5 C 0.50601(7) -0.05238(7) 0.42041(14) 0.0255(4) Uani 1 1 d . . . . .
H5 H 0.513103 -0.051994 0.358365 0.031 Uiso 1 1 calc R U . . .
C6 C 0.53497(6) -0.02333(6) 0.48123(14) 0.0236(4) Uani 1 1 d . . . . .
C7 C 0.52201(6) -0.02474(6) 0.57351(14) 0.0224(4) Uani 1 1 d . . . . .
C8 C 0.57555(7) 0.00740(7) 0.45927(14) 0.0265(5) Uani 1 1 d . . . . .
H8 H 0.585779 0.008923 0.399547 0.032 Uiso 1 1 calc R U . . .
C9 C 0.60051(7) 0.03536(7) 0.52470(15) 0.0273(5) Uani 1 1 d . . . . .
H9 H 0.627776 0.055998 0.509325 0.033 Uiso 1 1 calc R U . . .
C10 C 0.58618(6) 0.03359(6) 0.61235(14) 0.0247(4) Uani 1 1 d . . . . .
C11 C 0.60742(7) 0.06162(7) 0.68375(15) 0.0294(5) Uani 1 1 d . . . . .
C12 C 0.65071(7) 0.09724(8) 0.67136(16) 0.0371(6) Uani 1 1 d . . . . .
H12A H 0.651472 0.113856 0.619227 0.056 Uiso 1 1 calc R U . . .
H12B H 0.669523 0.086618 0.660646 0.056 Uiso 1 1 calc R U . . .
H12C H 0.659235 0.114362 0.726157 0.056 Uiso 1 1 calc R U . . .
C13 C 0.37983(6) -0.13780(7) 0.71944(14) 0.0262(4) Uani 1 1 d D . . . .
C14 C 0.34402(6) -0.13422(6) 0.72058(14) 0.0247(4) Uani 1 1 d D . . . .
C15 C 0.31049(6) -0.16228(7) 0.77204(14) 0.0268(5) Uani 1 1 d D . . . .
H15 H 0.286250 -0.160188 0.773381 0.032 Uiso 1 1 calc R U . . .
C16 C 0.31161(7) -0.19309(7) 0.82118(15) 0.0289(5) Uani 1 1 d D . . . .
H16 H 0.288341 -0.211914 0.855793 0.035 Uiso 1 1 calc R U . . .
C17 C 0.34662(7) -0.19643(7) 0.81981(15) 0.0298(5) Uani 1 1 d D . . . .
H17 H 0.347123 -0.217781 0.853561 0.036 Uiso 1 1 calc R U . . .
C18 C 0.38133(7) -0.16913(7) 0.76993(15) 0.0284(5) Uani 1 1 d D . . . .
C19 C 0.34080(7) -0.10105(7) 0.66734(16) 0.0300(5) Uani 1 1 d D . . . .
H19 H 0.367524 -0.083728 0.635041 0.036 Uiso 1 1 calc R U . . .
C20 C 0.30626(7) -0.12032(8) 0.59580(16) 0.0338(5) Uani 1 1 d D . . . .
H20A H 0.305316 -0.098384 0.561559 0.051 Uiso 1 1 calc R U . . .
H20B H 0.279757 -0.137419 0.626159 0.051 Uiso 1 1 calc R U . . .
H20C H 0.311737 -0.137426 0.554155 0.051 Uiso 1 1 calc R U . . .
C21 C 0.33301(8) -0.07303(8) 0.72944(19) 0.0414(6) Uani 1 1 d D . . . .
H21A H 0.332530 -0.051333 0.693232 0.062 Uiso 1 1 calc R U . . .
H21B H 0.355041 -0.060486 0.774772 0.062 Uiso 1 1 calc R U . . .
H21C H 0.306442 -0.089300 0.760179 0.062 Uiso 1 1 calc R U . . .
C22 C 0.41869(7) -0.17511(8) 0.76814(17) 0.0343(5) Uani 1 1 d D . . . .
H22 H 0.442403 -0.149755 0.741665 0.041 Uiso 1 1 calc R U . . .
C23 C 0.41003(9) -0.21157(9) 0.70740(19) 0.0442(6) Uani 1 1 d D . . . .
H23A H 0.402293 -0.207158 0.646637 0.066 Uiso 1 1 calc R U . . .
H23B H 0.387413 -0.236919 0.733263 0.066 Uiso 1 1 calc R U . . .
H23C H 0.434812 -0.214038 0.703280 0.066 Uiso 1 1 calc R U . . .
C24 C 0.43112(9) -0.18170(10) 0.86312(18) 0.0474(7) Uani 1 1 d D . . . .
H24A H 0.456180 -0.183678 0.858867 0.071 Uiso 1 1 calc R U . . .
H24B H 0.408800 -0.207236 0.889059 0.071 Uiso 1 1 calc R U . . .
H24C H 0.436326 -0.158403 0.902159 0.071 Uiso 1 1 calc R U . . .
C25 C 0.6039(4) 0.0798(3) 0.8386(7) 0.0325(12) Uani 0.712(12) 1 d D U P A 1
C26 C 0.6288(3) 0.0713(3) 0.8962(6) 0.0390(12) Uani 0.712(12) 1 d D U P A 1
C27 C 0.6429(3) 0.0936(3) 0.9763(7) 0.0491(17) Uani 0.712(12) 1 d D U P A 1
H27 H 0.660115 0.088502 1.015147 0.059 Uiso 0.712(12) 1 calc R U P A 1
C28 C 0.6330(2) 0.1226(2) 1.0011(4) 0.0505(15) Uani 0.712(12) 1 d D U P A 1
H28 H 0.642704 0.136982 1.056976 0.061 Uiso 0.712(12) 1 calc R U P A 1
C29 C 0.6087(2) 0.13099(19) 0.9443(4) 0.0469(13) Uani 0.712(12) 1 d D U P A 1
H29 H 0.602385 0.151641 0.961308 0.056 Uiso 0.712(12) 1 calc R U P A 1
C30 C 0.5933(2) 0.1099(2) 0.8624(5) 0.0397(13) Uani 0.712(12) 1 d D U P A 1
C31 C 0.64200(18) 0.0403(2) 0.8696(4) 0.0451(13) Uani 0.712(12) 1 d D U P A 1
H31 H 0.629745 0.028748 0.808886 0.054 Uiso 0.712(12) 1 calc R U P A 1
C32 C 0.68870(17) 0.0610(3) 0.8609(4) 0.0628(18) Uani 0.712(12) 1 d D U P A 1
H32A H 0.696091 0.041332 0.835949 0.094 Uiso 0.712(12) 1 calc R U P A 1
H32B H 0.701344 0.070201 0.920875 0.094 Uiso 0.712(12) 1 calc R U P A 1
H32C H 0.698693 0.084842 0.820291 0.094 Uiso 0.712(12) 1 calc R U P A 1
C33 C 0.6268(3) 0.0041(2) 0.9370(6) 0.0594(18) Uani 0.712(12) 1 d D U P A 1
H33A H 0.596662 -0.009948 0.941140 0.089 Uiso 0.712(12) 1 calc R U P A 1
H33B H 0.638776 0.014652 0.996966 0.089 Uiso 0.712(12) 1 calc R U P A 1
H33C H 0.635253 -0.015311 0.915748 0.089 Uiso 0.712(12) 1 calc R U P A 1
C34 C 0.5676(2) 0.1204(2) 0.8001(5) 0.0451(14) Uani 0.712(12) 1 d D U P A 1
H34 H 0.551601 0.096294 0.759090 0.054 Uiso 0.712(12) 1 calc R U P A 1
C35 C 0.5960(3) 0.1577(2) 0.7402(6) 0.059(2) Uani 0.712(12) 1 d D U P A 1
H35A H 0.614229 0.151231 0.704798 0.088 Uiso 0.712(12) 1 calc R U P A 1
H35B H 0.612641 0.181684 0.778781 0.088 Uiso 0.712(12) 1 calc R U P A 1
H35C H 0.579243 0.163759 0.698904 0.088 Uiso 0.712(12) 1 calc R U P A 1
C36 C 0.5368(3) 0.1287(4) 0.8498(9) 0.065(2) Uani 0.712(12) 1 d D U P A 1
H36A H 0.519356 0.132250 0.805497 0.097 Uiso 0.712(12) 1 calc R U P A 1
H36B H 0.551706 0.153733 0.886378 0.097 Uiso 0.712(12) 1 calc R U P A 1
H36C H 0.519586 0.105278 0.889490 0.097 Uiso 0.712(12) 1 calc R U P A 1
C25B C 0.6080(10) 0.0762(8) 0.8428(18) 0.037(3) Uani 0.288(12) 1 d D U P A 2
C26B C 0.6311(8) 0.0650(6) 0.8988(16) 0.040(3) Uani 0.288(12) 1 d D U P A 2
C27B C 0.6485(8) 0.0881(7) 0.9769(17) 0.044(3) Uani 0.288(12) 1 d D U P A 2
H27B H 0.662073 0.079662 1.019060 0.053 Uiso 0.288(12) 1 calc R U P A 2
C28B C 0.6462(5) 0.1227(5) 0.9934(11) 0.050(3) Uani 0.288(12) 1 d D U P A 2
H28B H 0.660395 0.139497 1.044071 0.059 Uiso 0.288(12) 1 calc R U P A 2
C29B C 0.6239(5) 0.1339(5) 0.9387(10) 0.046(3) Uani 0.288(12) 1 d D U P A 2
H29B H 0.621694 0.157319 0.954028 0.055 Uiso 0.288(12) 1 calc R U P A 2
C30B C 0.6042(5) 0.1113(5) 0.8602(12) 0.041(3) Uani 0.288(12) 1 d D U P A 2
C31B C 0.6333(5) 0.0261(5) 0.8824(11) 0.043(3) Uani 0.288(12) 1 d D U P A 2
H31B H 0.610277 0.007597 0.840814 0.051 Uiso 0.288(12) 1 calc R U P A 2
C32B C 0.6744(5) 0.0371(6) 0.8372(10) 0.065(4) Uani 0.288(12) 1 d D U P A 2
H32D H 0.696901 0.052123 0.880478 0.097 Uiso 0.288(12) 1 calc R U P A 2
H32E H 0.678580 0.054430 0.783930 0.097 Uiso 0.288(12) 1 calc R U P A 2
H32F H 0.673906 0.011785 0.818381 0.097 Uiso 0.288(12) 1 calc R U P A 2
C33B C 0.6293(7) 0.0028(7) 0.9711(11) 0.060(4) Uani 0.288(12) 1 d D U P A 2
H33D H 0.604001 -0.002839 1.002669 0.090 Uiso 0.288(12) 1 calc R U P A 2
H33E H 0.653151 0.019579 1.009948 0.090 Uiso 0.288(12) 1 calc R U P A 2
H33F H 0.628232 -0.023337 0.957132 0.090 Uiso 0.288(12) 1 calc R U P A 2
C34B C 0.5809(5) 0.1251(6) 0.7983(13) 0.045(3) Uani 0.288(12) 1 d D U P A 2
H34B H 0.565530 0.102990 0.752364 0.054 Uiso 0.288(12) 1 calc R U P A 2
C35B C 0.6116(7) 0.1650(7) 0.7472(16) 0.064(5) Uani 0.288(12) 1 d D U P A 2
H35D H 0.629500 0.159391 0.708565 0.097 Uiso 0.288(12) 1 calc R U P A 2
H35E H 0.628383 0.186506 0.791278 0.097 Uiso 0.288(12) 1 calc R U P A 2
H35F H 0.596205 0.174256 0.709531 0.097 Uiso 0.288(12) 1 calc R U P A 2
C36B C 0.5501(7) 0.1337(9) 0.848(2) 0.063(5) Uani 0.288(12) 1 d D U P A 2
H36D H 0.536616 0.142752 0.803595 0.094 Uiso 0.288(12) 1 calc R U P A 2
H36E H 0.564653 0.155412 0.892899 0.094 Uiso 0.288(12) 1 calc R U P A 2
H36F H 0.529323 0.108540 0.877759 0.094 Uiso 0.288(12) 1 calc R U P A 2
C37 C 0.45575(9) -0.07190(9) 0.85583(18) 0.0441(6) Uani 1 1 d D . . . .
H37 H 0.4377(9) -0.1041(6) 0.865(2) 0.053 Uiso 1 1 d D U . . .
C38 C 0.43859(8) -0.04907(10) 0.83116(18) 0.0459(7) Uani 1 1 d D . . . .
H38 H 0.4071(6) -0.0649(9) 0.814(2) 0.055 Uiso 1 1 d D U . . .
C39 C 0.45906(10) -0.00370(10) 0.8500(2) 0.0507(7) Uani 1 1 d D . . . .
H39A H 0.4545(10) 0.0091(10) 0.7929(15) 0.061 Uiso 1 1 d D U . . .
H39B H 0.4451(9) -0.0007(10) 0.9093(15) 0.061 Uiso 1 1 d D U . . .
C40 C 0.50398(9) 0.01468(9) 0.86325(18) 0.0439(6) Uani 1 1 d D . . . .
H40 H 0.5196(9) 0.0466(6) 0.875(2) 0.053 Uiso 1 1 d D U . . .
C41 C 0.52130(8) -0.00829(9) 0.89030(17) 0.0412(6) Uani 1 1 d D . . . .
H41 H 0.5501(7) 0.0077(8) 0.9220(19) 0.049 Uiso 1 1 d D U . . .
C42 C 0.49620(9) -0.05375(9) 0.90640(18) 0.0423(6) Uani 1 1 d D . . . .
H42A H 0.4883(9) -0.0595(9) 0.9753(14) 0.051 Uiso 1 1 d D U . . .
H42B H 0.5128(8) -0.0675(9) 0.8829(18) 0.051 Uiso 1 1 d D U . . .
N1 N 0.41575(5) -0.10856(6) 0.67078(12) 0.0263(4) Uani 1 1 d . . . . .
N2 N 0.48430(5) -0.05389(5) 0.60257(12) 0.0236(4) Uani 1 1 d . . . . .
N3 N 0.54648(5) 0.00239(5) 0.63652(12) 0.0237(4) Uani 1 1 d . . . . .
N4 N 0.58653(6) 0.05452(6) 0.76078(13) 0.0330(4) Uani 1 1 d . . . . .
Ni1 Ni 0.53086(2) 0.00439(2) 0.75658(2) 0.02767(13) Uani 1 1 d . . . . .
Ni2 Ni 0.46455(2) -0.05863(2) 0.72180(2) 0.02741(13) Uani 1 1 d . . . . .
C43 C 0.6630(9) 0.3349(7) 0.4726(9) 0.142(6) Uani 0.3333 1 d D U P B -1
H43A H 0.690110 0.346178 0.443641 0.214 Uiso 0.3333 1 calc R U P B -1
H43B H 0.662957 0.355809 0.512494 0.214 Uiso 0.3333 1 calc R U P B -1
H43C H 0.641803 0.327093 0.425881 0.214 Uiso 0.3333 1 calc R U P B -1
C44 C 0.6543(5) 0.2978(4) 0.5274(9) 0.095(3) Uani 0.3333 1 d D U P B -1
H44A H 0.640936 0.272638 0.489305 0.114 Uiso 0.3333 1 calc R U P B -1
H44B H 0.680169 0.300733 0.552505 0.114 Uiso 0.3333 1 calc R U P B -1
C45 C 0.6275(3) 0.2953(4) 0.5985(7) 0.073(2) Uani 0.3333 1 d D U P B -1
H45A H 0.601219 0.290775 0.572572 0.088 Uiso 0.3333 1 calc R U P B -1
H45B H 0.640297 0.321540 0.632765 0.088 Uiso 0.3333 1 calc R U P B -1
C46 C 0.6196(4) 0.2617(4) 0.6593(8) 0.086(3) Uani 0.3333 1 d D U P B -1
H46A H 0.645530 0.266647 0.688280 0.103 Uiso 0.3333 1 calc R U P B -1
H46B H 0.607661 0.235375 0.625348 0.103 Uiso 0.3333 1 calc R U P B -1
C47 C 0.5903(4) 0.2596(4) 0.7288(8) 0.072(3) Uani 0.3333 1 d D U P B -1
H47A H 0.565287 0.255979 0.699123 0.107 Uiso 0.3333 1 calc R U P B -1
H47B H 0.602988 0.285268 0.763942 0.107 Uiso 0.3333 1 calc R U P B -1
H47C H 0.583211 0.236306 0.769402 0.107 Uiso 0.3333 1 calc R U P B -1
C48 C 0.6880(12) 0.4166(12) 0.718(2) 0.056(8) Uani 0.083(5) 1 d D U P C -2
H48A H 0.685206 0.437745 0.684706 0.083 Uiso 0.083(5) 1 calc R U P C -2
H48B H 0.717067 0.427261 0.733333 0.083 Uiso 0.083(5) 1 calc R U P C -2
H48C H 0.678289 0.392040 0.679614 0.083 Uiso 0.083(5) 1 calc R U P C -2
C49 C 0.6639(10) 0.4060(10) 0.800(2) 0.051(5) Uani 0.083(5) 1 d D U P C -2
H49A H 0.634265 0.394648 0.785940 0.061 Uiso 0.083(5) 1 calc R U P C -2
H49B H 0.673356 0.430153 0.840092 0.061 Uiso 0.083(5) 1 calc R U P C -2
C50 C 0.6712(11) 0.3748(8) 0.8403(19) 0.041(4) Uani 0.083(5) 1 d D U P C -2
H50A H 0.685483 0.366187 0.796516 0.050 Uiso 0.083(5) 1 calc R U P C -2
H50B H 0.644719 0.350321 0.857345 0.050 Uiso 0.083(5) 1 calc R U P C -2
C51 C 0.6967(10) 0.3929(8) 0.9206(19) 0.043(4) Uani 0.083(5) 1 d D U P C -2
H51A H 0.724638 0.414409 0.901570 0.051 Uiso 0.083(5) 1 calc R U P C -2
H51B H 0.684742 0.406277 0.957954 0.051 Uiso 0.083(5) 1 calc R U P C -2
C52 C 0.7000(13) 0.3626(10) 0.975(2) 0.041(6) Uani 0.083(5) 1 d D U P C -2
H52A H 0.717319 0.376061 1.028124 0.061 Uiso 0.083(5) 1 calc R U P C -2
H52B H 0.672446 0.341513 0.995187 0.061 Uiso 0.083(5) 1 calc R U P C -2
H52C H 0.712338 0.349643 0.938808 0.061 Uiso 0.083(5) 1 calc R U P C -2
C53 C 0.7277(12) 0.3399(12) 0.765(3) 0.059(8) Uani 0.080(4) 1 d D U P D -3
H53A H 0.750813 0.334761 0.759286 0.088 Uiso 0.080(4) 1 calc R U P D -3
H53B H 0.702559 0.314038 0.780052 0.088 Uiso 0.080(4) 1 calc R U P D -3
H53C H 0.723786 0.350643 0.707626 0.088 Uiso 0.080(4) 1 calc R U P D -3
C54 C 0.7365(8) 0.3699(10) 0.837(2) 0.047(5) Uani 0.080(4) 1 d D U P D -3
H54A H 0.740488 0.359381 0.895573 0.056 Uiso 0.080(4) 1 calc R U P D -3
H54B H 0.761816 0.396159 0.822806 0.056 Uiso 0.080(4) 1 calc R U P D -3
C55 C 0.7014(8) 0.3760(9) 0.842(2) 0.043(4) Uani 0.080(4) 1 d D U P D -3
H55A H 0.689439 0.374319 0.781276 0.051 Uiso 0.080(4) 1 calc R U P D -3
H55B H 0.709214 0.403181 0.869284 0.051 Uiso 0.080(4) 1 calc R U P D -3
C56 C 0.6720(10) 0.3421(9) 0.9010(16) 0.042(4) Uani 0.080(4) 1 d D U P D -3
H56A H 0.646490 0.343348 0.910919 0.050 Uiso 0.080(4) 1 calc R U P D -3
H56B H 0.664813 0.314869 0.875687 0.050 Uiso 0.080(4) 1 calc R U P D -3
C57 C 0.6963(12) 0.3510(12) 0.985(2) 0.040(6) Uani 0.080(4) 1 d D U P D -3
H57A H 0.680095 0.330324 1.030994 0.061 Uiso 0.080(4) 1 calc R U P D -3
H57B H 0.721618 0.350250 0.972405 0.061 Uiso 0.080(4) 1 calc R U P D -3
H57C H 0.703473 0.378454 1.007297 0.061 Uiso 0.080(4) 1 calc R U P D -3

loop_
_atom_site_aniso_label
_atom_site_aniso_U_11
_atom_site_aniso_U_22
_atom_site_aniso_U_33
_atom_site_aniso_U_23
_atom_site_aniso_U_13
_atom_site_aniso_U_12
C1 0.0224(11) 0.0330(12) 0.0294(11) -0.0022(9) -0.0001(9) 0.0112(9)
C2 0.0205(10) 0.0268(11) 0.0260(10) 0.0004(8) 0.0000(8) 0.0127(9)
C3 0.0192(10) 0.0252(10) 0.0276(11) 0.0009(8) -0.0003(8) 0.0122(9)
C4 0.0239(10) 0.0268(11) 0.0250(10) 0.0002(8) -0.0018(8) 0.0141(9)
C5 0.0282(11) 0.0279(11) 0.0229(10) 0.0034(8) 0.0020(8) 0.0159(9)
C6 0.0257(11) 0.0226(10) 0.0252(10) 0.0035(8) 0.0020(8) 0.0141(9)
C7 0.0200(10) 0.0229(10) 0.0270(10) 0.0037(8) 0.0025(8) 0.0128(9)
C8 0.0253(11) 0.0281(11) 0.0246(10) 0.0055(8) 0.0061(8) 0.0123(9)
C9 0.0226(10) 0.0258(11) 0.0296(11) 0.0050(9) 0.0038(8) 0.0093(9)
C10 0.0215(10) 0.0239(10) 0.0272(11) 0.0032(8) 0.0010(8) 0.0102(9)
C11 0.0277(11) 0.0287(11) 0.0277(11) 0.0032(9) 0.0017(9) 0.0109(10)
C12 0.0306(13) 0.0348(13) 0.0319(12) 0.0003(10) -0.0003(10) 0.0059(10)
C13 0.0190(10) 0.0261(11) 0.0269(11) -0.0025(8) 0.0029(8) 0.0064(9)
C14 0.0185(10) 0.0239(10) 0.0270(10) -0.0014(8) 0.0020(8) 0.0070(8)
C15 0.0194(10) 0.0301(11) 0.0275(11) -0.0007(9) 0.0012(8) 0.0099(9)
C16 0.0224(11) 0.0289(11) 0.0293(11) 0.0020(9) 0.0034(9) 0.0082(9)
C17 0.0278(11) 0.0288(11) 0.0311(11) 0.0030(9) 0.0024(9) 0.0129(10)
C18 0.0233(11) 0.0290(11) 0.0308(11) 0.0001(9) 0.0030(9) 0.0114(9)
C19 0.0226(11) 0.0284(11) 0.0365(12) 0.0043(9) 0.0038(9) 0.0109(9)
C20 0.0261(11) 0.0399(13) 0.0359(13) 0.0065(10) 0.0025(9) 0.0169(10)
C21 0.0384(14) 0.0334(13) 0.0548(16) -0.0039(11) -0.0026(12) 0.0197(12)
C22 0.0301(12) 0.0387(13) 0.0378(13) 0.0054(10) 0.0054(10) 0.0199(11)
C23 0.0467(15) 0.0546(17) 0.0445(15) 0.0003(12) 0.0065(12) 0.0351(14)
C24 0.0403(15) 0.072(2) 0.0433(15) 0.0021(13) 0.0006(12) 0.0377(15)
C25 0.029(3) 0.030(2) 0.0247(19) 0.0010(17) -0.0007(17) 0.0045(15)
C26 0.0265(19) 0.051(3) 0.0310(19) -0.002(2) 0.0008(16) 0.0125(18)
C27 0.032(3) 0.065(3) 0.033(2) -0.006(2) -0.0046(19) 0.011(2)
C28 0.039(3) 0.055(2) 0.031(2) -0.0108(17) 0.001(2) 0.004(2)
C29 0.048(3) 0.039(2) 0.036(2) -0.0096(16) 0.008(2) 0.008(2)
C30 0.043(3) 0.0323(19) 0.0315(18) -0.0032(15) 0.005(2) 0.010(2)
C31 0.035(3) 0.065(3) 0.036(2) 0.008(2) -0.0003(18) 0.025(2)
C32 0.036(3) 0.099(5) 0.058(3) 0.027(3) 0.007(2) 0.038(3)
C33 0.052(3) 0.068(3) 0.061(5) 0.005(4) 0.011(4) 0.032(3)
C34 0.060(4) 0.035(3) 0.038(2) -0.0019(19) 0.002(3) 0.023(3)
C35 0.082(5) 0.036(3) 0.042(3) -0.001(2) -0.001(3) 0.018(3)
C36 0.084(6) 0.066(5) 0.060(3) 0.001(3) 0.013(4) 0.049(5)
C25B 0.032(5) 0.034(4) 0.028(4) -0.007(4) 0.007(4) 0.006(3)
C26B 0.031(4) 0.048(4) 0.029(3) -0.004(3) -0.003(3) 0.011(3)
C27B 0.038(5) 0.051(4) 0.033(4) -0.008(4) -0.003(4) 0.015(3)
C28B 0.042(5) 0.053(4) 0.034(4) -0.009(3) -0.003(4) 0.009(4)
C29B 0.047(5) 0.036(4) 0.037(4) -0.007(3) 0.002(4) 0.008(4)
C30B 0.046(4) 0.033(3) 0.032(3) -0.002(3) 0.001(4) 0.010(4)
C31B 0.033(4) 0.057(5) 0.035(4) 0.005(4) 0.002(4) 0.020(4)
C32B 0.054(7) 0.088(8) 0.055(7) 0.024(6) 0.014(6) 0.037(6)
C33B 0.048(6) 0.079(7) 0.037(8) 0.009(7) 0.007(6) 0.020(5)
C34B 0.059(6) 0.032(4) 0.038(4) -0.006(3) 0.004(5) 0.018(4)
C35B 0.087(10) 0.047(8) 0.050(7) 0.011(6) 0.005(8) 0.026(8)
C36B 0.069(10) 0.053(7) 0.061(8) 0.015(6) 0.002(8) 0.027(8)
C37 0.0425(15) 0.0438(15) 0.0333(13) 0.0002(11) 0.0074(11) 0.0120(13)
C38 0.0301(13) 0.0675(19) 0.0356(14) -0.0140(13) 0.0034(11) 0.0210(14)
C39 0.0494(17) 0.0615(19) 0.0456(16) 0.0004(14) 0.0087(13) 0.0311(15)
C40 0.0497(16) 0.0407(15) 0.0345(13) -0.0049(11) 0.0127(12) 0.0175(13)
C41 0.0306(13) 0.0515(16) 0.0271(12) -0.0028(11) 0.0021(10) 0.0098(12)
C42 0.0449(15) 0.0503(16) 0.0311(13) 0.0025(11) 0.0042(11) 0.0233(13)
N1 0.0202(9) 0.0278(9) 0.0277(9) 0.0002(7) 0.0039(7) 0.0096(8)
N2 0.0198(8) 0.0230(9) 0.0264(9) -0.0002(7) 0.0005(7) 0.0095(7)
N3 0.0193(8) 0.0220(9) 0.0281(9) 0.0020(7) 0.0024(7) 0.0092(7)
N4 0.0319(10) 0.0313(10) 0.0272(10) -0.0025(8) 0.0017(8) 0.0094(9)
Ni1 0.0241(2) 0.0287(2) 0.0245(2) -0.00176(15) 0.00385(14) 0.00893(17)
Ni2 0.0210(2) 0.0298(2) 0.0249(2) -0.00263(15) 0.00400(14) 0.00776(16)
C43 0.102(10) 0.119(10) 0.121(7) 0.012(10) 0.017(10) -0.008(10)
C44 0.077(6) 0.088(6) 0.098(6) 0.015(5) 0.012(5) 0.025(5)
C45 0.063(5) 0.073(5) 0.080(5) 0.017(4) 0.005(4) 0.033(4)
C46 0.075(5) 0.078(5) 0.091(6) 0.017(5) -0.008(4) 0.028(4)
C47 0.054(6) 0.081(7) 0.078(7) 0.017(6) -0.013(5) 0.032(5)
C48 0.039(12) 0.045(12) 0.055(12) -0.010(10) 0.015(11) 0.000(11)
C49 0.035(8) 0.042(8) 0.063(9) -0.004(7) 0.007(7) 0.009(7)
C50 0.030(7) 0.034(7) 0.058(8) 0.000(6) 0.006(6) 0.015(6)
C51 0.031(7) 0.035(7) 0.058(8) 0.002(6) 0.004(6) 0.014(6)
C52 0.029(8) 0.036(9) 0.052(9) -0.002(7) 0.007(7) 0.013(8)
C53 0.037(11) 0.055(12) 0.069(13) 0.007(11) -0.010(11) 0.012(10)
C54 0.034(8) 0.041(8) 0.061(9) 0.004(7) 0.001(7) 0.014(7)
C55 0.031(7) 0.035(7) 0.057(8) 0.002(6) 0.003(6) 0.013(6)
C56 0.029(7) 0.035(8) 0.058(8) 0.001(6) 0.005(6) 0.014(6)
C57 0.029(8) 0.035(9) 0.052(9) 0.002(7) 0.007(7) 0.013(8)

loop_
_atom_type_symbol
_atom_type_description
_atom_type_scat_dispersion_real
_atom_type_scat_dispersion_imag
_atom_type_scat_source
C C 0.0181 0.0091 'International Tables Vol C Tables 4.2.6.8 and 6.1.1.4'
H H 0.0000 0.0000 'International Tables Vol C Tables 4.2.6.8 and 6.1.1.4'
N N 0.0311 0.0180 'International Tables Vol C Tables 4.2.6.8 and 6.1.1.4'
Ni Ni -3.0029 0.5091 'International Tables Vol C Tables 4.2.6.8 and 6.1.1.4'

loop_
_geom_angle_atom_site_label_1
_geom_angle_atom_site_label_2
_geom_angle_atom_site_label_3
_geom_angle
C2 C1 H1A 109.5
C2 C1 H1B 109.5
H1A C1 H1B 109.5
C2 C1 H1C 109.5
H1A C1 H1C 109.5
H1B C1 H1C 109.5
C2 C1 H1D 109.5
H1A C1 H1D 141.1
H1B C1 H1D 56.3
H1C C1 H1D 56.3
C2 C1 H1E 109.5
H1A C1 H1E 56.3
H1B C1 H1E 141.1
H1C C1 H1E 56.3
H1D C1 H1E 109.5
C2 C1 H1F 109.5
H1A C1 H1F 56.3
H1B C1 H1F 56.3
H1C C1 H1F 141.1
H1D C1 H1F 109.5
H1E C1 H1F 109.5
N1 C2 C3 115.77(19)
N1 C2 C1 122.98(19)
C3 C2 C1 121.24(19)
C4 C3 N2 120.40(19)
C4 C3 C2 126.3(2)
N2 C3 C2 113.24(18)
C5 C4 C3 120.7(2)
C5 C4 H4 119.6
C3 C4 H4 119.6
C4 C5 C6 120.17(19)
C4 C5 H5 119.9
C6 C5 H5 119.9
C5 C6 C8 125.7(2)
C5 C6 C7 117.27(19)
C8 C6 C7 116.99(19)
N3 C7 N2 115.76(18)
N3 C7 C6 122.43(18)
N2 C7 C6 121.81(19)
C9 C8 C6 120.12(19)
C9 C8 H8 119.9
C6 C8 H8 119.9
C8 C9 C10 120.8(2)
C8 C9 H9 119.6
C10 C9 H9 119.6
C9 C10 N3 120.01(19)
C9 C10 C11 126.5(2)
N3 C10 C11 113.46(18)
N4 C11 C10 115.4(2)
N4 C11 C12 123.1(2)
C10 C11 C12 121.5(2)
C11 C12 H12A 109.5
C11 C12 H12B 109.5
H12A C12 H12B 109.5
C11 C12 H12C 109.5
H12A C12 H12C 109.5
H12B C12 H12C 109.5
C14 C13 C18 120.39(19)
C14 C13 N1 120.46(19)
C18 C13 N1 119.07(19)
C15 C14 C13 118.4(2)
C15 C14 C19 119.11(19)
C13 C14 C19 122.47(19)
C16 C15 C14 121.6(2)
C16 C15 H15 119.2
C14 C15 H15 119.2
C17 C16 C15 119.7(2)
C17 C16 H16 120.1
C15 C16 H16 120.1
C16 C17 C18 121.4(2)
C16 C17 H17 119.3
C18 C17 H17 119.3
C17 C18 C13 118.4(2)
C17 C18 C22 119.3(2)
C13 C18 C22 122.24(19)
C14 C19 C21 111.9(2)
C14 C19 C20 111.13(18)
C21 C19 C20 109.1(2)
C14 C19 H19 108.2
C21 C19 H19 108.2
C20 C19 H19 108.2
C19 C20 H20A 109.5
C19 C20 H20B 109.5
H20A C20 H20B 109.5
C19 C20 H20C 109.5
H20A C20 H20C 109.5
H20B C20 H20C 109.5
C19 C21 H21A 109.5
C19 C21 H21B 109.5
H21A C21 H21B 109.5
C19 C21 H21C 109.5
H21A C21 H21C 109.5
H21B C21 H21C 109.5
C18 C22 C23 110.0(2)
C18 C22 C24 112.5(2)
C23 C22 C24 109.7(2)
C18 C22 H22 108.2
C23 C22 H22 108.2
C24 C22 H22 108.2
C22 C23 H23A 109.5
C22 C23 H23B 109.5
H23A C23 H23B 109.5
C22 C23 H23C 109.5
H23A C23 H23C 109.5
H23B C23 H23C 109.5
C22 C24 H24A 109.5
C22 C24 H24B 109.5
H24A C24 H24B 109.5
C22 C24 H24C 109.5
H24A C24 H24C 109.5
H24B C24 H24C 109.5
C26 C25 C30 120.8(6)
C26 C25 N4 117.9(6)
C30 C25 N4 121.0(6)
C27 C26 C25 118.1(6)
C27 C26 C31 120.4(6)
C25 C26 C31 121.4(6)
C28 C27 C26 122.3(6)
C28 C27 H27 118.9
C26 C27 H27 118.9
C27 C28 C29 119.4(5)
C27 C28 H28 120.3
C29 C28 H28 120.3
C28 C29 C30 121.9(5)
C28 C29 H29 119.1
C30 C29 H29 119.1
C29 C30 C25 117.5(6)
C29 C30 C34 120.8(5)
C25 C30 C34 121.6(5)
C26 C31 C32 111.2(6)
C26 C31 C33 112.7(5)
C32 C31 C33 109.1(5)
C26 C31 H31 107.9
C32 C31 H31 107.9
C33 C31 H31 107.9
C31 C32 H32A 109.5
C31 C32 H32B 109.5
H32A C32 H32B 109.5
C31 C32 H32C 109.5
H32A C32 H32C 109.5
H32B C32 H32C 109.5
C31 C33 H33A 109.5
C31 C33 H33B 109.5
H33A C33 H33B 109.5
C31 C33 H33C 109.5
H33A C33 H33C 109.5
H33B C33 H33C 109.5
C30 C34 C36 113.9(6)
C30 C34 C35 109.9(5)
C36 C34 C35 110.0(6)
C30 C34 H34 107.6
C36 C34 H34 107.6
C35 C34 H34 107.6
C34 C35 H35A 109.5
C34 C35 H35B 109.5
H35A C35 H35B 109.5
C34 C35 H35C 109.5
H35A C35 H35C 109.5
H35B C35 H35C 109.5
C34 C36 H36A 109.5
C34 C36 H36B 109.5
H36A C36 H36B 109.5
C34 C36 H36C 109.5
H36A C36 H36C 109.5
H36B C36 H36C 109.5
C26B C25B C30B 122.3(14)
C26B C25B N4 124.9(13)
C30B C25B N4 112.7(13)
C27B C26B C25B 118.0(13)
C27B C26B C31B 119.6(13)
C25B C26B C31B 122.0(14)
C28B C27B C26B 120.3(15)
C28B C27B H27B 119.9
C26B C27B H27B 119.9
C27B C28B C29B 121.7(14)
C27B C28B H28B 119.2
C29B C28B H28B 119.2
C28B C29B C30B 121.2(12)
C28B C29B H29B 119.4
C30B C29B H29B 119.4
C29B C30B C25B 116.3(13)
C29B C30B C34B 120.3(12)
C25B C30B C34B 123.4(13)
C26B C31B C32B 109.8(14)
C26B C31B C33B 112.0(14)
C32B C31B C33B 108.7(13)
C26B C31B H31B 108.8
C32B C31B H31B 108.8
C33B C31B H31B 108.8
C31B C32B H32D 109.5
C31B C32B H32E 109.5
H32D C32B H32E 109.5
C31B C32B H32F 109.5
H32D C32B H32F 109.5
H32E C32B H32F 109.5
C31B C33B H33D 109.5
C31B C33B H33E 109.5
H33D C33B H33E 109.5
C31B C33B H33F 109.5
H33D C33B H33F 109.5
H33E C33B H33F 109.5
C30B C34B C36B 114.2(14)
C30B C34B C35B 110.2(12)
C36B C34B C35B 107.6(14)
C30B C34B H34B 108.3
C36B C34B H34B 108.3
C35B C34B H34B 108.3
C34B C35B H35D 109.5
C34B C35B H35E 109.5
H35D C35B H35E 109.5
C34B C35B H35F 109.5
H35D C35B H35F 109.5
H35E C35B H35F 109.5
C34B C36B H36D 109.5
C34B C36B H36E 109.5
H36D C36B H36E 109.5
C34B C36B H36F 109.5
H36D C36B H36F 109.5
H36E C36B H36F 109.5
C38 C37 C42 122.4(3)
C38 C37 Ni2 69.67(16)
C42 C37 Ni2 111.54(18)
C38 C37 H37 121.5(17)
C42 C37 H37 112.2(17)
Ni2 C37 H37 109.5(17)
C37 C38 C39 122.1(3)
C37 C38 Ni2 71.12(16)
C39 C38 Ni2 109.40(19)
C37 C38 H38 117.5(17)
C39 C38 H38 118.4(17)
Ni2 C38 H38 102.6(17)
C40 C39 C38 111.7(3)
C40 C39 H39A 108.0(18)
C38 C39 H39A 105.5(19)
C40 C39 H39B 110.5(18)
C38 C39 H39B 105.9(18)
H39A C39 H39B 115(2)
C41 C40 C39 122.1(3)
C41 C40 Ni1 70.49(15)
C39 C40 Ni1 111.77(19)
C41 C40 H40 119.8(17)
C39 C40 H40 114.1(17)
Ni1 C40 H40 107.6(17)
C40 C41 C42 122.4(2)
C40 C41 Ni1 69.65(15)
C42 C41 Ni1 111.08(17)
C40 C41 H41 116.4(17)
C42 C41 H41 117.6(16)
Ni1 C41 H41 106.9(16)
C41 C42 C37 110.6(2)
C41 C42 H42A 109.8(16)
C37 C42 H42A 105.6(16)
C41 C42 H42B 108.5(17)
C37 C42 H42B 109.0(17)
H42A C42 H42B 113(2)
C2 N1 C13 120.33(18)
C2 N1 Ni2 112.92(14)
C13 N1 Ni2 126.74(14)
C7 N2 C3 119.55(18)
C7 N2 Ni2 125.10(14)
C3 N2 Ni2 115.34(14)
C7 N3 C10 119.57(18)
C7 N3 Ni1 124.98(14)
C10 N3 Ni1 115.34(14)
C11 N4 C25 121.9(6)
C11 N4 C25B 119.6(14)
C11 N4 Ni1 113.39(15)
C25 N4 Ni1 124.6(6)
C25B N4 Ni1 125.3(14)
N3 Ni1 N4 82.33(8)
N3 Ni1 C40 160.58(11)
N4 Ni1 C40 100.61(10)
N3 Ni1 C41 159.06(10)
N4 Ni1 C41 99.84(9)
C40 Ni1 C41 39.86(12)
N3 Ni1 Ni2 87.20(5)
N4 Ni1 Ni2 169.51(6)
C40 Ni1 Ni2 89.12(8)
C41 Ni1 Ni2 90.12(8)
N2 Ni2 N1 82.50(7)
N2 Ni2 C38 159.64(11)
N1 Ni2 C38 99.86(10)
N2 Ni2 C37 160.67(11)
N1 Ni2 C37 100.19(10)
C38 Ni2 C37 39.21(12)
N2 Ni2 Ni1 86.76(5)
N1 Ni2 Ni1 169.24(5)
C38 Ni2 Ni1 90.48(8)
C37 Ni2 Ni1 89.71(8)
C44 C43 H43A 109.5
C44 C43 H43B 109.5
H43A C43 H43B 109.5
C44 C43 H43C 109.5
H43A C43 H43C 109.5
H43B C43 H43C 109.5
C45 C44 C43 106.1(13)
C45 C44 H44A 110.5
C43 C44 H44A 110.5
C45 C44 H44B 110.5
C43 C44 H44B 110.5
H44A C44 H44B 108.7
C44 C45 C46 110.1(11)
C44 C45 H45A 109.6
C46 C45 H45A 109.6
C44 C45 H45B 109.6
C46 C45 H45B 109.6
H45A C45 H45B 108.1
C45 C46 C47 107.3(10)
C45 C46 H46A 110.2
C47 C46 H46A 110.2
C45 C46 H46B 110.2
C47 C46 H46B 110.2
H46A C46 H46B 108.5
C46 C47 H47A 109.5
C46 C47 H47B 109.5
H47A C47 H47B 109.5
C46 C47 H47C 109.5
H47A C47 H47C 109.5
H47B C47 H47C 109.5
C49 C48 H48A 109.5
C49 C48 H48B 109.5
H48A C48 H48B 109.5
C49 C48 H48C 109.5
H48A C48 H48C 109.5
H48B C48 H48C 109.5
C48 C49 C50 103(2)
C48 C49 H49A 111.2
C50 C49 H49A 111.2
C48 C49 H49B 111.2
C50 C49 H49B 111.2
H49A C49 H49B 109.1
C49 C50 C51 108(2)
C49 C50 H50A 110.2
C51 C50 H50A 110.2
C49 C50 H50B 110.2
C51 C50 H50B 110.2
H50A C50 H50B 108.5
C52 C51 C50 112(2)
C52 C51 H51A 109.1
C50 C51 H51A 109.1
C52 C51 H51B 109.1
C50 C51 H51B 109.1
H51A C51 H51B 107.9
C51 C52 H52A 109.5
C51 C52 H52B 109.5
H52A C52 H52B 109.5
C51 C52 H52C 109.5
H52A C52 H52C 109.5
H52B C52 H52C 109.5
C54 C53 H53A 109.5
C54 C53 H53B 109.5
H53A C53 H53B 109.5
C54 C53 H53C 109.5
H53A C53 H53C 109.5
H53B C53 H53C 109.5
C55 C54 C53 107(2)
C55 C54 H54A 110.4
C53 C54 H54A 110.4
C55 C54 H54B 110.4
C53 C54 H54B 110.4
H54A C54 H54B 108.6
C54 C55 C56 104(2)
C54 C55 H55A 111.0
C56 C55 H55A 111.0
C54 C55 H55B 111.0
C56 C55 H55B 111.0
H55A C55 H55B 109.0
C57 C56 C55 100.8(19)
C57 C56 H56A 111.6
C55 C56 H56A 111.6
C57 C56 H56B 111.6
C55 C56 H56B 111.6
H56A C56 H56B 109.4
C56 C57 H57A 109.5
C56 C57 H57B 109.5
H57A C57 H57B 109.5
C56 C57 H57C 109.5
H57A C57 H57C 109.5
H57B C57 H57C 109.5

loop_
_geom_bond_atom_site_label_1
_geom_bond_atom_site_label_2
_geom_bond_distance
C1 C2 1.498(3)
C1 H1A 0.9800
C1 H1B 0.9800
C1 H1C 0.9800
C1 H1D 0.9800
C1 H1E 0.9800
C1 H1F 0.9800
C2 N1 1.324(3)
C2 C3 1.430(3)
C3 C4 1.384(3)
C3 N2 1.395(3)
C4 C5 1.382(3)
C4 H4 0.9500
C5 C6 1.409(3)
C5 H5 0.9500
C6 C8 1.411(3)
C6 C7 1.436(3)
C7 N3 1.343(3)
C7 N2 1.352(3)
C8 C9 1.386(3)
C8 H8 0.9500
C9 C10 1.387(3)
C9 H9 0.9500
C10 N3 1.402(3)
C10 C11 1.417(3)
C11 N4 1.328(3)
C11 C12 1.510(3)
C12 H12A 0.9800
C12 H12B 0.9800
C12 H12C 0.9800
C13 C14 1.413(3)
C13 C18 1.414(3)
C13 N1 1.432(3)
C14 C15 1.392(3)
C14 C19 1.524(3)
C15 C16 1.381(3)
C15 H15 0.9500
C16 C17 1.379(3)
C16 H16 0.9500
C17 C18 1.396(3)
C17 H17 0.9500
C18 C22 1.525(3)
C19 C21 1.527(3)
C19 C20 1.540(3)
C19 H19 1.0000
C20 H20A 0.9800
C20 H20B 0.9800
C20 H20C 0.9800
C21 H21A 0.9800
C21 H21B 0.9800
C21 H21C 0.9800
C22 C23 1.526(4)
C22 C24 1.533(3)
C22 H22 1.0000
C23 H23A 0.9800
C23 H23B 0.9800
C23 H23C 0.9800
C24 H24A 0.9800
C24 H24B 0.9800
C24 H24C 0.9800
C25 C26 1.410(7)
C25 C30 1.415(7)
C25 N4 1.421(9)
C26 C27 1.390(7)
C26 C31 1.523(7)
C27 C28 1.362(8)
C27 H27 0.9500
C28 C29 1.383(7)
C28 H28 0.9500
C29 C30 1.398(6)
C29 H29 0.9500
C30 C34 1.518(7)
C31 C32 1.524(6)
C31 C33 1.542(7)
C31 H31 1.0000
C32 H32A 0.9800
C32 H32B 0.9800
C32 H32C 0.9800
C33 H33A 0.9800
C33 H33B 0.9800
C33 H33C 0.9800
C34 C36 1.521(8)
C34 C35 1.541(7)
C34 H34 1.0000
C35 H35A 0.9800
C35 H35B 0.9800
C35 H35C 0.9800
C36 H36A 0.9800
C36 H36B 0.9800
C36 H36C 0.9800
C25B C26B 1.404(13)
C25B C30B 1.412(13)
C25B N4 1.45(2)
C26B C27B 1.390(13)
C26B C31B 1.520(13)
C27B C28B 1.366(14)
C27B H27B 0.9500
C28B C29B 1.367(13)
C28B H28B 0.9500
C29B C30B 1.405(12)
C29B H29B 0.9500
C30B C34B 1.522(13)
C31B C32B 1.533(13)
C31B C33B 1.537(13)
C31B H31B 1.0000
C32B H32D 0.9800
C32B H32E 0.9800
C32B H32F 0.9800
C33B H33D 0.9800
C33B H33E 0.9800
C33B H33F 0.9800
C34B C36B 1.528(14)
C34B C35B 1.549(14)
C34B H34B 1.0000
C35B H35D 0.9800
C35B H35E 0.9800
C35B H35F 0.9800
C36B H36D 0.9800
C36B H36E 0.9800
C36B H36F 0.9800
C37 C38 1.351(4)
C37 C42 1.511(4)
C37 Ni2 2.023(3)
C37 H37 1.055(19)
C38 C39 1.500(4)
C38 Ni2 2.004(2)
C38 H38 1.05(2)
C39 C40 1.478(4)
C39 H39A 1.024(19)
C39 H39B 1.053(19)
C40 C41 1.371(4)
C40 Ni1 2.005(3)
C40 H40 1.050(19)
C41 C42 1.496(4)
C41 Ni1 2.016(3)
C41 H41 1.046(19)
C42 H42A 1.049(19)
C42 H42B 1.043(19)
N1 Ni2 1.9967(18)
N2 Ni2 1.8797(18)
N3 Ni1 1.8763(18)
N4 Ni1 1.991(2)
Ni1 Ni2 2.4785(5)
C43 C44 1.496(16)
C43 H43A 0.9800
C43 H43B 0.9800
C43 H43C 0.9800
C44 C45 1.422(12)
C44 H44A 0.9900
C44 H44B 0.9900
C45 C46 1.450(12)
C45 H45A 0.9900
C45 H45B 0.9900
C46 C47 1.473(13)
C46 H46A 0.9900
C46 H46B 0.9900
C47 H47A 0.9800
C47 H47B 0.9800
C47 H47C 0.9800
C48 C49 1.440(17)
C48 H48A 0.9800
C48 H48B 0.9800
C48 H48C 0.9800
C49 C50 1.454(17)
C49 H49A 0.9900
C49 H49B 0.9900
C50 C51 1.458(17)
C50 H50A 0.9900
C50 H50B 0.9900
C51 C52 1.443(17)
C51 H51A 0.9900
C51 H51B 0.9900
C52 H52A 0.9800
C52 H52B 0.9800
C52 H52C 0.9800
C53 C54 1.457(17)
C53 H53A 0.9800
C53 H53B 0.9800
C53 H53C 0.9800
C54 C55 1.447(17)
C54 H54A 0.9900
C54 H54B 0.9900
C55 C56 1.476(17)
C55 H55A 0.9900
C55 H55B 0.9900
C56 C57 1.472(17)
C56 H56A 0.9900
C56 H56B 0.9900
C57 H57A 0.9800
C57 H57B 0.9800
C57 H57C 0.9800

loop_
_geom_torsion_atom_site_label_1
_geom_torsion_atom_site_label_2
_geom_torsion_atom_site_label_3
_geom_torsion_atom_site_label_4
_geom_torsion
N1 C2 C3 C4 178.8(2)
C1 C2 C3 C4 0.2(3)
N1 C2 C3 N2 0.7(3)
C1 C2 C3 N2 -177.83(18)
N2 C3 C4 C5 2.5(3)
C2 C3 C4 C5 -175.4(2)
C3 C4 C5 C6 -1.0(3)
C4 C5 C6 C8 179.0(2)
C4 C5 C6 C7 -1.8(3)
C5 C6 C7 N3 -177.46(19)
C8 C6 C7 N3 1.9(3)
C5 C6 C7 N2 3.1(3)
C8 C6 C7 N2 -177.51(19)
C5 C6 C8 C9 177.2(2)
C7 C6 C8 C9 -2.1(3)
C6 C8 C9 C10 0.1(3)
C8 C9 C10 N3 2.2(3)
C8 C9 C10 C11 -175.8(2)
C9 C10 C11 N4 177.1(2)
N3 C10 C11 N4 -1.1(3)
C9 C10 C11 C12 -2.3(4)
N3 C10 C11 C12 179.6(2)
C18 C13 C14 C15 -0.3(3)
N1 C13 C14 C15 -177.22(19)
C18 C13 C14 C19 -179.9(2)
N1 C13 C14 C19 3.1(3)
C13 C14 C15 C16 0.0(3)
C19 C14 C15 C16 179.6(2)
C14 C15 C16 C17 0.0(3)
C15 C16 C17 C18 0.3(3)
C16 C17 C18 C13 -0.6(3)
C16 C17 C18 C22 -177.9(2)
C14 C13 C18 C17 0.6(3)
N1 C13 C18 C17 177.6(2)
C14 C13 C18 C22 177.8(2)
N1 C13 C18 C22 -5.2(3)
C15 C14 C19 C21 60.5(3)
C13 C14 C19 C21 -119.8(2)
C15 C14 C19 C20 -61.7(3)
C13 C14 C19 C20 117.9(2)
C17 C18 C22 C23 74.6(3)
C13 C18 C22 C23 -102.6(3)
C17 C18 C22 C24 -48.0(3)
C13 C18 C22 C24 134.8(2)
C30 C25 C26 C27 -0.7(15)
N4 C25 C26 C27 -174.7(10)
C30 C25 C26 C31 -177.2(9)
N4 C25 C26 C31 8.8(15)
C25 C26 C27 C28 1.1(15)
C31 C26 C27 C28 177.7(9)
C26 C27 C28 C29 -1.4(12)
C27 C28 C29 C30 1.3(9)
C28 C29 C30 C25 -0.9(9)
C28 C29 C30 C34 -178.5(5)
C26 C25 C30 C29 0.6(13)
N4 C25 C30 C29 174.4(8)
C26 C25 C30 C34 178.2(8)
N4 C25 C30 C34 -8.0(14)
C27 C26 C31 C32 -59.1(10)
C25 C26 C31 C32 117.4(9)
C27 C26 C31 C33 63.9(11)
C25 C26 C31 C33 -119.6(10)
C29 C30 C34 C36 -40.7(7)
C25 C30 C34 C36 141.8(8)
C29 C30 C34 C35 83.2(7)
C25 C30 C34 C35 -94.3(9)
C30B C25B C26B C27B 4(4)
N4 C25B C26B C27B -178(3)
C30B C25B C26B C31B 177(2)
N4 C25B C26B C31B -5(4)
C25B C26B C27B C28B -6(4)
C31B C26B C27B C28B -179(2)
C26B C27B C28B C29B 6(3)
C27B C28B C29B C30B -3(3)
C28B C29B C30B C25B 1(3)
C28B C29B C30B C34B -177.6(13)
C26B C25B C30B C29B -2(4)
N4 C25B C30B C29B 179.7(18)
C26B C25B C30B C34B 177(2)
N4 C25B C30B C34B -1(3)
C27B C26B C31B C32B -85(2)
C25B C26B C31B C32B 102(3)
C27B C26B C31B C33B 36(3)
C25B C26B C31B C33B -137(3)
C29B C30B C34B C36B -51(2)
C25B C30B C34B C36B 130(2)
C29B C30B C34B C35B 71(2)
C25B C30B C34B C35B -108(3)
C42 C37 C38 C39 1.7(4)
Ni2 C37 C38 C39 -101.5(3)
C42 C37 C38 Ni2 103.2(2)
C37 C38 C39 C40 22.2(4)
Ni2 C38 C39 C40 -57.2(3)
C38 C39 C40 C41 -23.7(4)
C38 C39 C40 Ni1 56.3(3)
C39 C40 C41 C42 1.4(4)
Ni1 C40 C41 C42 -102.7(2)
C39 C40 C41 Ni1 104.0(2)
C40 C41 C42 C37 22.1(3)
Ni1 C41 C42 C37 -56.5(3)
C38 C37 C42 C41 -23.7(4)
Ni2 C37 C42 C41 55.3(3)
C3 C2 N1 C13 -177.85(19)
C1 C2 N1 C13 0.7(3)
C3 C2 N1 Ni2 2.7(2)
C1 C2 N1 Ni2 -178.72(16)
C14 C13 N1 C2 -83.4(3)
C18 C13 N1 C2 99.6(2)
C14 C13 N1 Ni2 95.9(2)
C18 C13 N1 Ni2 -81.1(2)
N3 C7 N2 C3 178.85(18)
C6 C7 N2 C3 -1.7(3)
N3 C7 N2 Ni2 0.1(3)
C6 C7 N2 Ni2 179.57(15)
C4 C3 N2 C7 -1.1(3)
C2 C3 N2 C7 177.03(18)
C4 C3 N2 Ni2 177.69(16)
C2 C3 N2 Ni2 -4.1(2)
N2 C7 N3 C10 179.78(18)
C6 C7 N3 C10 0.4(3)
N2 C7 N3 Ni1 -4.1(3)
C6 C7 N3 Ni1 176.48(15)
C9 C10 N3 C7 -2.4(3)
C11 C10 N3 C7 175.83(19)
C9 C10 N3 Ni1 -178.90(16)
C11 C10 N3 Ni1 -0.7(2)
C10 C11 N4 C25 179.5(4)
C12 C11 N4 C25 -1.2(5)
C10 C11 N4 C25B 168.0(8)
C12 C11 N4 C25B -12.7(9)
C10 C11 N4 Ni1 2.2(3)
C12 C11 N4 Ni1 -178.49(19)
C26 C25 N4 C11 -84.0(10)
C30 C25 N4 C11 102.1(10)
C26 C25 N4 Ni1 93.1(10)
C30 C25 N4 Ni1 -80.9(10)
C26B C25B N4 C11 -81(3)
C30B C25B N4 C11 97(2)
C26B C25B N4 Ni1 83(3)
C30B C25B N4 Ni1 -99(2)
C7 N3 Ni1 N4 -174.87(18)
C10 N3 Ni1 N4 1.40(15)
C7 N3 Ni1 C40 -74.7(4)
C10 N3 Ni1 C40 101.6(3)
C7 N3 Ni1 C41 87.7(3)
C10 N3 Ni1 C41 -96.1(3)
C7 N3 Ni1 Ni2 4.65(16)
C10 N3 Ni1 Ni2 -179.09(14)
C7 N2 Ni2 N1 -176.85(18)
C3 N2 Ni2 N1 4.39(15)
C7 N2 Ni2 C38 85.0(3)
C3 N2 Ni2 C38 -93.8(3)
C7 N2 Ni2 C37 -77.4(4)
C3 N2 Ni2 C37 103.8(3)
C7 N2 Ni2 Ni1 2.38(16)
C3 N2 Ni2 Ni1 -176.38(14)
C43 C44 C45 C46 -176.0(15)
C44 C45 C46 C47 -177.5(12)
C48 C49 C50 C51 109(3)
C49 C50 C51 C52 170(3)
C53 C54 C55 C56 84(3)
C54 C55 C56 C57 60(4)
